data_2014998
loop_
_publ_author_name
'Zarychta, Bartosz'
'Piecyk-Mizga\/la, Anna'
'Daszkiewicz, Zdzis\/law'
'Zaleski, Jacek'

_publ_section_title
;
 <i>N</i>-Methyl-<i>N</i>-(2-nitrophenyl)nitramine and
 <i>N</i>-methyl-<i>N</i>-(3-nitrophenyl)nitramine
;
_journal_coeditor_code FR1523
_journal_issue 8
_journal_name_full 'Acta Crystallographica Section C'
_journal_page_first o515
_journal_page_last o517
_journal_paper_doi 10.1107/S010827010502158X
_journal_volume 61
_journal_year 2005
_chemical_formula_iupac 'C7 H7 N3 O4'
_chemical_formula_moiety 'C7 H7 N3 O4'
_chemical_formula_sum 'C7 H7 N3 O4'
_chemical_formula_weight 197.16
_chemical_name_common N-Methyl-N-(3-nitrophenyl)nitramine
_chemical_name_systematic
;
N-methyl-N,3-dinitroaniline
;
_space_group_IT_number 14
_symmetry_cell_setting monoclinic
_symmetry_space_group_name_Hall '-P 2ybc'
_symmetry_space_group_name_H-M 'P 1 21/c 1'
_atom_sites_solution_hydrogens geom
_atom_sites_solution_primary direct
_atom_sites_solution_secondary difmap
_audit_creation_method SHELXL-97
_cell_angle_alpha 90.00
_cell_angle_beta 111.195(13)
_cell_angle_gamma 90.00
_cell_formula_units_Z 4
_cell_length_a 8.7322(11)
_cell_length_b 13.6510(16)
_cell_length_c 7.5547(12)
_cell_measurement_reflns_used 5281
_cell_measurement_temperature 100.00(10)
_cell_measurement_theta_max 26.00
_cell_measurement_theta_min 3.25
_cell_volume 839.6(2)
_computing_cell_refinement 'CrysAlis RED (Oxford Diffraction, 2002)'
_computing_data_collection 'CrysAlis CCD (Oxford Diffraction, 2002)'
_computing_data_reduction 'CrysAlis RED'
_computing_molecular_graphics 'SHELXTL (Sheldrick, 1990)'
_computing_publication_material SHELXL97
_computing_structure_refinement 'SHELXL97 (Sheldrick, 1997)'
_computing_structure_solution 'SHELXS97 (Sheldrick, 1997)'
_diffrn_ambient_temperature 100.00(10)
_diffrn_detector_area_resol_mean '1024 x 1024 with blocks 2 x 2'
_diffrn_measured_fraction_theta_full 0.990
_diffrn_measured_fraction_theta_max 0.990
_diffrn_measurement_device_type 'Oxford Diffaction Xcalibur'
_diffrn_measurement_method '\w scan'
_diffrn_radiation_monochromator graphite
_diffrn_radiation_source 'fine-focus sealed tube'
_diffrn_radiation_type MoK\a
_diffrn_radiation_wavelength 0.71073
_diffrn_reflns_av_R_equivalents 0.0129
_diffrn_reflns_av_sigmaI/netI 0.0147
_diffrn_reflns_limit_h_max 10
_diffrn_reflns_limit_h_min -10
_diffrn_reflns_limit_k_max 16
_diffrn_reflns_limit_k_min -16
_diffrn_reflns_limit_l_max 6
_diffrn_reflns_limit_l_min -9
_diffrn_reflns_number 5281
_diffrn_reflns_theta_full 26.00
_diffrn_reflns_theta_max 26.00
_diffrn_reflns_theta_min 3.25
_diffrn_standards_decay_% 0
_diffrn_standards_interval_count 0
_diffrn_standards_interval_time 0
_diffrn_standards_number 0
_exptl_absorpt_coefficient_mu 0.130
_exptl_absorpt_correction_type none
_exptl_crystal_colour colourless
_exptl_crystal_density_diffrn 1.560
_exptl_crystal_density_method 'not measured'
_exptl_crystal_description irregular
_exptl_crystal_F_000 408
_exptl_crystal_size_max 0.4
_exptl_crystal_size_mid 0.4
_exptl_crystal_size_min 0.3
_refine_diff_density_max 0.175
_refine_diff_density_min -0.216
_refine_ls_extinction_method none
_refine_ls_goodness_of_fit_ref 1.084
_refine_ls_hydrogen_treatment refall
_refine_ls_matrix_type full
_refine_ls_number_parameters 155
_refine_ls_number_reflns 1637
_refine_ls_number_restraints 0
_refine_ls_restrained_S_all 1.084
_refine_ls_R_factor_all 0.0341
_refine_ls_R_factor_gt 0.0291
_refine_ls_shift/su_max 0.000
_refine_ls_shift/su_mean 0.000
_refine_ls_structure_factor_coef Fsqd
_refine_ls_weighting_details 'w=1/[\s^2^(Fo^2^)+(0.0418P)^2^+0.2056P] where P=(Fo^2^+2Fc^2^)/3'
_refine_ls_weighting_scheme calc
_refine_ls_wR_factor_gt 0.0757
_refine_ls_wR_factor_ref 0.0782
_reflns_number_gt 1417
_reflns_number_total 1637
_reflns_threshold_expression I>2\s(I)
_cod_data_source_file fr1523.cif
_cod_data_source_block II
_cod_original_sg_symbol_Hall '-P 2ybc '
_cod_original_sg_symbol_H-M 'P 21/c'
_cod_database_code 2014998
_cod_database_fobs_code 2014998

loop_
_symmetry_equiv_pos_as_xyz
'x, y, z'
'-x, y+1/2, -z+1/2'
'-x, -y, -z'
'x, -y-1/2, z-1/2'

loop_
_atom_site_label
_atom_site_fract_x
_atom_site_fract_y
_atom_site_fract_z
_atom_site_U_iso_or_equiv
_atom_site_adp_type
_atom_site_calc_flag
_atom_site_refinement_flags
_atom_site_occupancy
_atom_site_disorder_assembly
_atom_site_disorder_group
_atom_site_type_symbol
C1 0.76604(14) 0.53991(8) 0.20021(16) 0.0140(3) Uani d . 1 . . C
C2 0.71685(14) 0.53589(9) 0.35665(16) 0.0144(3) Uani d . 1 . . C
C3 0.74957(14) 0.44999(9) 0.46347(16) 0.0157(3) Uani d . 1 . . C
C4 0.83294(15) 0.37083(9) 0.42600(17) 0.0179(3) Uani d . 1 . . C
C5 0.88578(15) 0.37831(9) 0.27245(18) 0.0182(3) Uani d . 1 . . C
C6 0.85025(14) 0.46159(9) 0.15780(16) 0.0153(3) Uani d . 1 . . C
C11 0.55200(16) 0.66311(10) 0.00480(19) 0.0217(3) Uani d . 1 . . C
N7 0.71971(12) 0.62407(7) 0.07874(14) 0.0152(2) Uani d . 1 . . N
N8 0.83387(12) 0.67065(7) 0.02680(14) 0.0175(2) Uani d . 1 . . N
N12 0.69043(13) 0.44405(8) 0.62346(14) 0.0185(2) Uani d . 1 . . N
O9 0.97833(11) 0.64514(7) 0.09907(13) 0.0241(2) Uani d . 1 . . O
O10 0.78501(12) 0.73882(7) -0.08827(13) 0.0260(2) Uani d . 1 . . O
O14 0.66200(11) 0.52127(7) 0.69134(12) 0.0250(2) Uani d . 1 . . O
O13 0.66966(11) 0.36210(7) 0.68037(13) 0.0265(2) Uani d . 1 . . O
H2 0.6596(16) 0.5894(10) 0.3894(18) 0.013(3) Uiso d . 1 . . H
H4 0.8569(18) 0.3123(11) 0.505(2) 0.025(4) Uiso d . 1 . . H
H5 0.9426(17) 0.3252(10) 0.2429(18) 0.015(3) Uiso d . 1 . . H
H6 0.8838(17) 0.4618(10) 0.050(2) 0.016(3) Uiso d . 1 . . H
H11A 0.508(2) 0.6603(11) -0.135(3) 0.031(4) Uiso d . 1 . . H
H11B 0.5512(19) 0.7303(12) 0.045(2) 0.031(4) Uiso d . 1 . . H
H11C 0.488(2) 0.6215(11) 0.050(2) 0.028(4) Uiso d . 1 . . H

loop_
_atom_site_aniso_label
_atom_site_aniso_U_11
_atom_site_aniso_U_22
_atom_site_aniso_U_33
_atom_site_aniso_U_12
_atom_site_aniso_U_13
_atom_site_aniso_U_23
C1 0.0120(5) 0.0132(6) 0.0139(6) -0.0021(4) 0.0013(4) -0.0011(4)
C2 0.0125(6) 0.0138(6) 0.0157(6) -0.0017(4) 0.0035(5) -0.0037(4)
C3 0.0135(6) 0.0194(6) 0.0121(6) -0.0034(4) 0.0022(4) -0.0013(4)
C4 0.0174(6) 0.0155(6) 0.0169(6) 0.0004(5) 0.0016(5) 0.0020(5)
C5 0.0173(6) 0.0155(6) 0.0195(6) 0.0029(5) 0.0041(5) -0.0015(5)
C6 0.0144(6) 0.0172(6) 0.0140(6) -0.0007(4) 0.0045(5) -0.0025(5)
C11 0.0185(6) 0.0231(7) 0.0216(7) 0.0068(5) 0.0050(5) 0.0046(6)
N7 0.0154(5) 0.0142(5) 0.0158(5) 0.0008(4) 0.0054(4) 0.0010(4)
N8 0.0202(6) 0.0148(5) 0.0171(5) -0.0030(4) 0.0063(4) -0.0004(4)
N12 0.0161(5) 0.0233(6) 0.0143(5) -0.0019(4) 0.0033(4) 0.0007(4)
O9 0.0195(5) 0.0234(5) 0.0305(5) 0.0002(4) 0.0104(4) -0.0008(4)
O10 0.0329(5) 0.0186(5) 0.0254(5) -0.0016(4) 0.0092(4) 0.0083(4)
O14 0.0303(5) 0.0279(5) 0.0191(5) 0.0004(4) 0.0116(4) -0.0041(4)
O13 0.0277(5) 0.0269(5) 0.0268(5) -0.0028(4) 0.0122(4) 0.0076(4)

loop_
_atom_type_symbol
_atom_type_description
_atom_type_scat_dispersion_real
_atom_type_scat_dispersion_imag
_atom_type_scat_source
C C 0.0033 0.0016 'International Tables Vol C Tables 4.2.6.8 and 6.1.1.4'
H H 0.0000 0.0000 'International Tables Vol C Tables 4.2.6.8 and 6.1.1.4'
N N 0.0061 0.0033 'International Tables Vol C Tables 4.2.6.8 and 6.1.1.4'
O O 0.0106 0.0060 'International Tables Vol C Tables 4.2.6.8 and 6.1.1.4'

loop_
_geom_angle_atom_site_label_1
_geom_angle_atom_site_label_2
_geom_angle_atom_site_label_3
_geom_angle
_geom_angle_publ_flag
C2 C1 C6 120.80(10) y
C2 C1 N7 118.09(10) ?
C6 C1 N7 121.05(10) ?
C3 C2 C1 117.50(10) y
C3 C2 H2 120.3(8) ?
C1 C2 H2 122.2(8) ?
C4 C3 C2 123.40(10) y
C4 C3 N12 119.20(10) y
C2 C3 N12 117.40(10) y
C3 C4 C5 117.80(10) y
C3 C4 H4 121.9(9) ?
C5 C4 H4 120.2(9) ?
C6 C5 C4 120.60(10) y
C6 C5 H5 119.6(8) ?
C4 C5 H5 119.8(8) ?
C5 C6 C1 119.90(10) y
C5 C6 H6 117.5(8) ?
C1 C6 H6 122.6(8) ?
N8 N7 C1 119.64(9) y
N8 N7 C11 117.22(10) y
C1 N7 C11 123.15(10) y
N7 C11 H11A 110.0(9) ?
N7 C11 H11B 110.1(10) ?
H11A C11 H11B 109.4(13) ?
N7 C11 H11C 106.3(10) ?
H11A C11 H11C 108.3(13) ?
H11B C11 H11C 112.6(13) ?
O9 N8 O10 124.18(10) ?
O9 N8 N7 118.86(10) ?
O10 N8 N7 116.94(10) ?
O13 N12 O14 123.45(10) ?
O13 N12 C3 118.22(10) ?
O14 N12 C3 118.32(10) ?

loop_
_geom_bond_atom_site_label_1
_geom_bond_atom_site_label_2
_geom_bond_site_symmetry_2
_geom_bond_distance
_geom_bond_publ_flag
C1 C2 . 1.397(2) ?
C1 C6 . 1.399(2) ?
C1 N7 . 1.434(2) ?
C2 C3 . 1.393(2) ?
C2 H2 . 0.966(14) ?
C3 C4 . 1.388(2) ?
C3 N12 . 1.4784(16) ?
C4 C5 . 1.399(2) ?
C4 H4 . 0.973(15) ?
C5 C6 . 1.395(2) ?
C5 H5 . 0.950(14) ?
C6 H6 . 0.962(14) ?
N7 N8 . 1.3550(10) y
N7 C11 . 1.4660(16) ?
C11 H11A . 0.983(17) ?
C11 H11B . 0.967(16) ?
C11 H11C . 0.942(16) ?
N8 O9 . 1.2299(14) ?
N8 O10 . 1.2391(13) ?
N12 O13 . 1.2352(14) ?
N12 O14 . 1.2360(14) ?

loop_
_geom_hbond_atom_site_label_D
_geom_hbond_atom_site_label_H
_geom_hbond_atom_site_label_A
_geom_hbond_site_symmetry_A
_geom_hbond_distance_DH
_geom_hbond_distance_HA
_geom_hbond_distance_DA
_geom_hbond_angle_DHA
C2 H2 O10 4_576 0.970(10) 2.570(10) 3.132(2) 117.0(10)
C6 H6 O9 3_765 0.960(10) 2.410(10) 3.198(2) 139.0(10)

loop_
_geom_torsion_atom_site_label_1
_geom_torsion_atom_site_label_2
_geom_torsion_atom_site_label_3
_geom_torsion_atom_site_label_4
_geom_torsion
_geom_torsion_publ_flag
C6 C1 C2 C3 -2.28(16) ?
N7 C1 C2 C3 174.29(10) ?
C1 C2 C3 C4 2.41(17) ?
C1 C2 C3 N12 -177.16(10) ?
C2 C3 C4 C5 -0.23(18) ?
N12 C3 C4 C5 179.33(10) ?
C3 C4 C5 C6 -2.14(17) ?
C4 C5 C6 C1 2.24(17) ?
C2 C1 C6 C5 0.04(17) ?
N7 C1 C6 C5 -176.43(10) ?
C2 C1 N7 N8 132.12(11) y
C6 C1 N7 N8 -51.32(15) y
C2 C1 N7 C11 -48.3(2) ?
C6 C1 N7 C11 128.20(10) ?
C1 N7 N8 O9 -6.61(16) ?
C11 N7 N8 O9 173.80(10) ?
C1 N7 N8 O10 175.31(10) ?
C11 N7 N8 O10 -4.28(15) ?
C4 C3 N12 O13 -22.4(2) y
C2 C3 N12 O13 157.20(10) y
C4 C3 N12 O14 158.70(10) y
C2 C3 N12 O14 -21.7(2) y

loop_
_cod_related_entry_id
_cod_related_entry_database
_cod_related_entry_code
1 ChemSpider 21133763
